data_7110479
loop_
_publ_author_name
'Tykwinski, Rik R.'

_publ_section_title
;
 Cyclic alkynes--electronic behaviour as a function of ring strain
;
_journal_issue 10
_journal_name_full 'Chemical Communications'
_journal_page_first 905
_journal_paper_doi 10.1039/a900910h
_journal_year 1999
_chemical_formula_sum 'C20 H20'
_chemical_formula_weight 260.36
_space_group_IT_number 14
_symmetry_cell_setting monoclinic
_symmetry_space_group_name_Hall '-P 2ybc'
_symmetry_space_group_name_H-M 'P 1 21/c 1'
_atom_sites_solution_hydrogens geom
_atom_sites_solution_primary direct
_atom_sites_solution_secondary difmap
_audit_creation_method 'manual editing of SHELXL template'
_cell_angle_alpha 90.00
_cell_angle_beta 107.744(7)
_cell_angle_gamma 90.00
_cell_formula_units_Z 4
_cell_length_a 9.2119(8)
_cell_length_b 12.5305(12)
_cell_length_c 14.5747(10)
_cell_measurement_reflns_used 40
_cell_measurement_temperature 213(2)
_cell_measurement_theta_max 12.92
_cell_measurement_theta_min 10.54
_cell_volume 1602.3(2)
_computing_cell_refinement 'Siemens XSCANS'
_computing_data_collection 'Siemens XSCANS'
_computing_data_reduction 'Siemens SHELXTL'
_computing_molecular_graphics 'Siemens SHELXTL'
_computing_publication_material 'Siemens SHELXTL'
_computing_structure_refinement 'SHELXL-93 (Sheldrick, 1993)'
_computing_structure_solution 'SHELXS-86 (Sheldrick, 1990)'
_diffrn_ambient_temperature 213(2)
_diffrn_measurement_device 'Siemens P4'
_diffrn_measurement_method '2\q/\w scans'
_diffrn_radiation_monochromator graphite
_diffrn_radiation_source 'fine-focus rotating anode'
_diffrn_radiation_type MoKa
_diffrn_radiation_wavelength 0.71073
_diffrn_reflns_av_R_equivalents 0.0455
_diffrn_reflns_av_sigmaI/netI 0.0614
_diffrn_reflns_limit_h_max 10
_diffrn_reflns_limit_h_min 0
_diffrn_reflns_limit_k_max 14
_diffrn_reflns_limit_k_min 0
_diffrn_reflns_limit_l_max 16
_diffrn_reflns_limit_l_min -17
_diffrn_reflns_number 3000
_diffrn_reflns_theta_max 25.00
_diffrn_reflns_theta_min 2.19
_diffrn_standards_interval_count 297
_diffrn_standards_number 3
_exptl_absorpt_coefficient_mu 0.061
_exptl_absorpt_correction_type none
_exptl_crystal_colour colorless
_exptl_crystal_density_diffrn 1.079
_exptl_crystal_description fragment
_exptl_crystal_F_000 560
_exptl_crystal_size_max 0.60
_exptl_crystal_size_mid 0.30
_exptl_crystal_size_min 0.23
_refine_diff_density_max .421
_refine_diff_density_min -.217
_refine_diff_density_rms .076
_refine_ls_extinction_method none
_refine_ls_goodness_of_fit_all 1.024
_refine_ls_goodness_of_fit_obs 1.149
_refine_ls_matrix_type full
_refine_ls_number_parameters 185
_refine_ls_number_reflns 2814
_refine_ls_number_restraints 0
_refine_ls_restrained_S_all 1.024
_refine_ls_restrained_S_obs 1.149
_refine_ls_R_factor_all 0.1618
_refine_ls_R_factor_obs 0.0762
_refine_ls_shift/esd_max 0.004
_refine_ls_shift/esd_mean 0.000
_refine_ls_structure_factor_coef Fsqd
_refine_ls_weighting_details 'w=1/[s^2^(Fo^2^)+( 0.0724P)^2^+0.7846P] where P=(Fo^2^+2Fc^2^)/3'
_refine_ls_weighting_scheme calc
_refine_ls_wR_factor_all 0.2012
_refine_ls_wR_factor_obs 0.1549
_reflns_number_observed 1399
_reflns_number_total 2814
_reflns_observed_criterion >2sigma(I)
_cod_data_source_file 900910hsup1.cif
_cod_data_source_block rrt9813
_cod_depositor_comments
;
The following automatic conversions were performed:

'_symmetry_cell_setting' value 'Monoclinic' changed to 'monoclinic'
according to /home/saulius/struct/CIF-dictionaries/cif_core.dic
dictionary named 'cif_core.dic' version 2.4.2 from 2011-04-26.

Automatic conversion script
Id: cif_fix_values 1891 2012-01-12 08:04:46Z andrius 

The following automatic conversions were performed:

'_refine_ls_weighting_scheme' value 'calc w=1/[s^2^(Fo^2^)+(
0.0724P)^2^+0.7846P] where P=(Fo^2^+2Fc^2^)/3' was changed to 'calc'.
New tag '_refine_ls_weighting_details' was created. The value of the
new tag was set to 'w=1/[s^2^(Fo^2^)+( 0.0724P)^2^+0.7846P] where
P=(Fo^2^+2Fc^2^)/3'.

Automatic conversion script
Id: cif_fix_values 3143 2015-03-26 13:38:13Z robertas 
;
_cod_original_sg_symbol_H-M P2(1)/c
_cod_database_code 7110479

loop_
_symmetry_equiv_pos_as_xyz
'x, y, z'
'-x, y+1/2, -z+1/2'
'-x, -y, -z'
'x, -y-1/2, z-1/2'

loop_
_atom_site_aniso_label
_atom_site_aniso_U_11
_atom_site_aniso_U_22
_atom_site_aniso_U_33
_atom_site_aniso_U_23
_atom_site_aniso_U_13
_atom_site_aniso_U_12
C1 0.041(2) 0.040(2) 0.042(2) -0.005(2) 0.010(2) -0.009(2)
C2 0.033(2) 0.049(2) 0.050(2) -0.003(2) 0.004(2) -0.003(2)
C3 0.034(2) 0.045(2) 0.049(2) -0.003(2) 0.007(2) 0.001(2)
C4 0.039(2) 0.041(2) 0.053(2) -0.001(2) 0.011(2) 0.001(2)
C5 0.043(2) 0.041(2) 0.059(3) -0.005(2) 0.012(2) -0.006(2)
C6 0.039(2) 0.047(2) 0.048(2) -0.007(2) 0.011(2) -0.010(2)
C7 0.044(2) 0.051(3) 0.051(3) -0.006(2) 0.010(2) -0.012(2)
C8 0.042(2) 0.049(3) 0.068(3) 0.000(2) 0.009(2) -0.016(2)
C9 0.059(3) 0.050(3) 0.101(4) 0.013(3) 0.009(3) -0.004(2)
C10 0.072(4) 0.052(3) 0.122(4) -0.007(3) 0.011(3) -0.006(3)
C11 0.052(3) 0.074(4) 0.142(5) 0.009(3) 0.007(3) 0.004(3)
C12 0.053(3) 0.051(3) 0.081(3) -0.005(2) -0.001(2) 0.002(2)
C13 0.046(2) 0.041(2) 0.056(3) -0.004(2) 0.009(2) -0.001(2)
C14 0.045(2) 0.038(2) 0.050(2) -0.006(2) 0.010(2) -0.006(2)
C15 0.045(2) 0.045(2) 0.044(2) -0.007(2) 0.010(2) -0.007(2)
C16 0.064(3) 0.053(3) 0.070(3) -0.005(2) 0.013(2) -0.016(2)
C17 0.041(2) 0.071(3) 0.066(3) -0.003(2) 0.005(2) -0.010(2)
C18 0.044(2) 0.047(2) 0.051(2) -0.007(2) 0.017(2) -0.011(2)
C19 0.050(3) 0.051(3) 0.081(3) -0.007(2) 0.014(2) -0.011(2)
C20 0.051(3) 0.055(3) 0.058(3) -0.008(2) 0.013(2) -0.018(2)

loop_
_atom_site_label
_atom_site_type_symbol
_atom_site_fract_x
_atom_site_fract_y
_atom_site_fract_z
_atom_site_U_iso_or_equiv
_atom_site_thermal_displace_type
_atom_site_occupancy
_atom_site_calc_flag
_atom_site_refinement_flags
C1 C 0.2704(4) -0.0471(3) 0.2094(3) 0.0415(9) Uani 1 d .
C2 C 0.2510(4) -0.1611(3) 0.2044(3) 0.0458(10) Uani 1 d .
C3 C 0.2044(4) -0.2506(3) 0.1903(3) 0.0438(9) Uani 1 d .
C4 C 0.1240(4) -0.3445(3) 0.1658(3) 0.0448(10) Uani 1 d .
C5 C 0.0321(4) -0.4148(3) 0.1367(3) 0.0484(10) Uani 1 d .
C6 C -0.1091(4) -0.4696(3) 0.0942(3) 0.0451(10) Uani 1 d .
C7 C -0.2290(5) -0.3912(3) 0.0639(3) 0.0496(10) Uani 1 d .
C8 C -0.3019(5) -0.3113(3) 0.0476(3) 0.0546(11) Uani 1 d .
C9 C -0.3685(5) -0.2041(3) 0.0367(4) 0.0734(14) Uani 1 d .
H9A H -0.4220(5) -0.1927(3) 0.0846(4) 0.088 Uiso 1 calc R
H9B H -0.4421(5) -0.1962(3) -0.0276(4) 0.088 Uiso 1 calc R
C10 C -0.2388(6) -0.1208(4) 0.0510(4) 0.086(2) Uani 1 d .
H10A H -0.1525(6) -0.1442(4) 0.1053(4) 0.103 Uiso 1 calc R
H10B H -0.2049(6) -0.1220(4) -0.0066(4) 0.103 Uiso 1 calc R
C11 C -0.2722(5) -0.0137(4) 0.0680(4) 0.095(2) Uani 1 d .
H11A H -0.2989(5) -0.0123(4) 0.1282(4) 0.114 Uiso 1 calc R
H11B H -0.3637(5) 0.0073(4) 0.0163(4) 0.114 Uiso 1 calc R
C12 C -0.1544(4) 0.0704(3) 0.0751(3) 0.0664(13) Uani 1 d .
H12A H -0.1576(4) 0.0919(3) 0.0099(3) 0.080 Uiso 1 calc R
H12B H -0.1804(4) 0.1331(3) 0.1072(3) 0.080 Uiso 1 calc R
C13 C 0.0009(5) 0.0374(3) 0.1276(3) 0.0492(10) Uani 1 d .
C14 C 0.1259(5) 0.0070(3) 0.1662(3) 0.0451(10) Uani 1 d .
C15 C 0.4042(4) 0.0014(3) 0.2488(3) 0.0456(10) Uani 1 d .
C16 C 0.4197(5) 0.1199(3) 0.2486(3) 0.0642(13) Uani 1 d .
H16A H 0.4843(23) 0.1398(3) 0.2098(15) 0.077 Uiso 1 calc R
H16B H 0.4649(26) 0.1450(4) 0.3140(4) 0.077 Uiso 1 calc R
H16C H 0.3198(6) 0.1519(3) 0.2217(17) 0.077 Uiso 1 calc R
C17 C 0.5469(4) -0.0608(3) 0.2943(3) 0.0619(12) Uani 1 d .
H17A H 0.5768(15) -0.0518(15) 0.3636(3) 0.074 Uiso 1 calc R
H17B H 0.6276(8) -0.0350(13) 0.2701(13) 0.074 Uiso 1 calc R
H17C H 0.5286(9) -0.1358(4) 0.2784(14) 0.074 Uiso 1 calc R
C18 C -0.1258(4) -0.5758(3) 0.0857(3) 0.0467(10) Uani 1 d .
C19 C 0.0078(5) -0.6492(3) 0.1218(3) 0.0619(12) Uani 1 d .
H19A H 0.0159(16) -0.6943(13) 0.0695(5) 0.074 Uiso 1 calc R
H19B H -0.0062(13) -0.6935(13) 0.1731(11) 0.074 Uiso 1 calc R
H19C H 0.1003(6) -0.6075(3) 0.1463(15) 0.074 Uiso 1 calc R
C20 C -0.2781(4) -0.6261(3) 0.0419(3) 0.0555(11) Uani 1 d .
H20A H -0.3011(12) -0.6729(14) 0.0887(6) 0.067 Uiso 1 calc R
H20B H -0.2767(9) -0.6672(14) -0.0142(10) 0.067 Uiso 1 calc R
H20C H -0.3553(6) -0.5709(3) 0.0229(14) 0.067 Uiso 1 calc R

loop_
_atom_type_symbol
_atom_type_description
_atom_type_scat_dispersion_real
_atom_type_scat_dispersion_imag
_atom_type_scat_source
C C .0033 .0016 'International Tables Vol C Tables 4.2.6.8 and 6.1.1.4'
H H .0000 .0000 'International Tables Vol C Tables 4.2.6.8 and 6.1.1.4'

loop_
_geom_angle_atom_site_label_1
_geom_angle_atom_site_label_2
_geom_angle_atom_site_label_3
_geom_angle
C15 C1 C2 123.9(3)
C15 C1 C14 125.2(3)
C2 C1 C14 110.9(3)
C3 C2 C1 166.5(4)
C2 C3 C4 169.0(4)
C5 C4 C3 168.3(4)
C4 C5 C6 161.6(4)
C18 C6 C5 125.4(4)
C18 C6 C7 126.3(3)
C5 C6 C7 108.4(3)
C8 C7 C6 165.4(4)
C7 C8 C9 170.5(4)
C8 C9 C10 108.8(4)
C11 C10 C9 117.4(4)
C10 C11 C12 119.2(4)
C13 C12 C11 114.3(4)
C14 C13 C12 176.6(5)
C13 C14 C1 171.0(4)
C1 C15 C16 121.8(4)
C1 C15 C17 121.6(3)
C16 C15 C17 116.6(3)
C6 C18 C20 121.7(4)
C6 C18 C19 121.2(3)
C20 C18 C19 117.1(3)

loop_
_geom_bond_atom_site_label_1
_geom_bond_atom_site_label_2
_geom_bond_distance
C1 C15 1.337(5)
C1 C2 1.439(5)
C1 C14 1.455(5)
C2 C3 1.196(5)
C3 C4 1.378(5)
C4 C5 1.207(5)
C5 C6 1.433(5)
C6 C18 1.341(5)
C6 C7 1.444(6)
C7 C8 1.188(5)
C8 C9 1.465(6)
C9 C10 1.552(6)
C10 C11 1.416(6)
C11 C12 1.494(6)
C12 C13 1.461(6)
C13 C14 1.180(5)
C15 C16 1.492(5)
C15 C17 1.497(5)
C18 C20 1.492(5)
C18 C19 1.498(5)

loop_
_geom_torsion_atom_site_label_1
_geom_torsion_atom_site_label_2
_geom_torsion_atom_site_label_3
_geom_torsion_atom_site_label_4
_geom_torsion
C15 C1 C2 C3 -177.2(16)
C14 C1 C2 C3 2.8(19)
C1 C2 C3 C4 -2.2(37)
C2 C3 C4 C5 3.6(38)
C3 C4 C5 C6 -6.4(32)
C4 C5 C6 C18 -179.7(12)
C4 C5 C6 C7 -0.7(15)
C18 C6 C7 C8 177.7(16)
C5 C6 C7 C8 -1.3(19)
C6 C7 C8 C9 -6.6(43)
C7 C8 C9 C10 23.3(30)
C8 C9 C10 C11 -164.1(5)
C9 C10 C11 C12 -175.7(5)
C10 C11 C12 C13 -40.1(7)
C11 C12 C13 C14 65.2(74)
C12 C13 C14 C1 -40.7(92)
C15 C1 C14 C13 173.8(26)
C2 C1 C14 C13 -6.3(29)
C2 C1 C15 C16 177.4(4)
C14 C1 C15 C16 -2.6(6)
C2 C1 C15 C17 -1.7(6)
C14 C1 C15 C17 178.2(4)
C5 C6 C18 C20 178.8(4)
C7 C6 C18 C20 0.0(6)
C5 C6 C18 C19 0.1(6)
C7 C6 C18 C19 -178.8(4)
